data_7201463
loop_
_publ_author_name
'Zhang, Lei'
'Tan, Lin'
'Hu, Wenping'
'Wang, Zhaohui'

_publ_section_title
;
 Synthesis, packing arrangement and transistor performance of dimers of
 dithienothiophenes
;
_journal_issue 43
_journal_name_full 'Journal of Materials Chemistry'
_journal_page_first 8216
_journal_paper_doi 10.1039/b913340b
_journal_volume 19
_journal_year 2009
_chemical_formula_moiety 'C18 H8 S6'
_chemical_formula_sum 'C18 H8 S6'
_chemical_formula_weight 416.60
_chemical_name_systematic
;
?
;
_space_group_IT_number 14
_symmetry_cell_setting monoclinic
_symmetry_space_group_name_Hall '-P 2yn'
_symmetry_space_group_name_H-M 'P 1 21/n 1'
_atom_sites_solution_hydrogens geom
_atom_sites_solution_primary direct
_atom_sites_solution_secondary difmap
_audit_creation_method SHELXL-97
_cell_angle_alpha 90.00
_cell_angle_beta 95.383(11)
_cell_angle_gamma 90.00
_cell_formula_units_Z 2
_cell_length_a 6.1973(12)
_cell_length_b 4.7149(7)
_cell_length_c 27.494(5)
_cell_measurement_reflns_used 1502
_cell_measurement_temperature 113(2)
_cell_measurement_theta_max 25.0
_cell_measurement_theta_min 3.0
_cell_volume 799.8(2)
_computing_cell_refinement CrystalClear
_computing_data_collection CrystalClear
_computing_data_reduction CrystalClear
_computing_publication_material 'CrystalStructure 3.7.0'
_computing_structure_refinement 'SHELXL-97 (Sheldrick, 1997)'
_computing_structure_solution 'SHELXS-97 (Sheldrick, 1990)'
_diffrn_ambient_temperature 113(2)
_diffrn_detector_area_resol_mean 7.31
_diffrn_measured_fraction_theta_full 0.991
_diffrn_measured_fraction_theta_max 0.991
_diffrn_measurement_device_type 'Rigaku Saturn'
_diffrn_measurement_method \w
_diffrn_radiation_monochromator confocal
_diffrn_radiation_source 'rotating anode'
_diffrn_radiation_type MoK\a
_diffrn_radiation_wavelength 0.71070
_diffrn_reflns_av_R_equivalents 0.0458
_diffrn_reflns_av_sigmaI/netI 0.0452
_diffrn_reflns_limit_h_max 8
_diffrn_reflns_limit_h_min -8
_diffrn_reflns_limit_k_max 6
_diffrn_reflns_limit_k_min -6
_diffrn_reflns_limit_l_max 36
_diffrn_reflns_limit_l_min -36
_diffrn_reflns_number 6967
_diffrn_reflns_theta_full 27.85
_diffrn_reflns_theta_max 27.85
_diffrn_reflns_theta_min 2.98
_exptl_absorpt_coefficient_mu 0.851
_exptl_absorpt_correction_T_max 0.9915
_exptl_absorpt_correction_T_min 0.8901
_exptl_absorpt_correction_type multi-scan
_exptl_absorpt_process_details crystalclear
_exptl_crystal_colour yellow
_exptl_crystal_density_diffrn 1.730
_exptl_crystal_density_method 'not measured'
_exptl_crystal_description platelet
_exptl_crystal_F_000 424
_exptl_crystal_size_max 0.14
_exptl_crystal_size_mid 0.12
_exptl_crystal_size_min 0.01
_refine_diff_density_max 0.435
_refine_diff_density_min -0.294
_refine_diff_density_rms 0.084
_refine_ls_extinction_method none
_refine_ls_goodness_of_fit_ref 1.104
_refine_ls_hydrogen_treatment constr
_refine_ls_matrix_type full
_refine_ls_number_parameters 110
_refine_ls_number_reflns 1886
_refine_ls_number_restraints 0
_refine_ls_restrained_S_all 1.104
_refine_ls_R_factor_all 0.0545
_refine_ls_R_factor_gt 0.0419
_refine_ls_shift/su_max 0.001
_refine_ls_shift/su_mean 0.000
_refine_ls_structure_factor_coef Fsqd
_refine_ls_weighting_details 'calc w=1/[\s^2^(Fo^2^)+(0.0339P)^2^+0.6239P] where P=(Fo^2^+2Fc^2^)/3'
_refine_ls_weighting_scheme calc
_refine_ls_wR_factor_gt 0.0837
_refine_ls_wR_factor_ref 0.0898
_reflns_number_gt 1616
_reflns_number_total 1886
_reflns_threshold_expression >2sigma(I)
_cod_data_source_file b913340b.txt
_cod_data_source_block shelxl
_cod_database_code 7201463

loop_
_symmetry_equiv_pos_as_xyz
'x, y, z'
'-x+1/2, y+1/2, -z+1/2'
'-x, -y, -z'
'x-1/2, -y-1/2, z-1/2'

loop_
_atom_site_label
_atom_site_type_symbol
_atom_site_fract_x
_atom_site_fract_y
_atom_site_fract_z
_atom_site_U_iso_or_equiv
_atom_site_adp_type
_atom_site_occupancy
_atom_site_symmetry_multiplicity
_atom_site_calc_flag
_atom_site_refinement_flags
_atom_site_disorder_assembly
_atom_site_disorder_group
S1 S 0.57892(9) 0.61523(14) 0.58281(2) 0.01502(16) Uani 1 1 d . . .
S2 S 0.01138(10) 0.21155(14) 0.61639(2) 0.01700(17) Uani 1 1 d . . .
S3 S 0.61610(10) 0.07555(14) 0.69281(2) 0.01799(17) Uani 1 1 d . . .
C1 C 0.4045(4) 0.9409(6) 0.50392(8) 0.0168(5) Uani 1 1 d . . .
H1 H 0.2822 0.9948 0.4825 0.020 Uiso 1 1 calc R . .
C2 C 0.3680(4) 0.7398(5) 0.54183(8) 0.0145(5) Uani 1 1 d . . .
C3 C 0.1736(4) 0.6216(5) 0.55039(8) 0.0148(5) Uani 1 1 d . . .
H3 H 0.0402 0.6650 0.5320 0.018 Uiso 1 1 calc R . .
C4 C 0.1935(4) 0.4283(5) 0.58957(8) 0.0152(5) Uani 1 1 d . . .
C5 C 0.4039(4) 0.4010(5) 0.61126(8) 0.0144(5) Uani 1 1 d . . .
C6 C 0.4179(4) 0.2042(5) 0.65050(9) 0.0153(5) Uani 1 1 d . . .
C7 C 0.2186(4) 0.0819(5) 0.65699(8) 0.0144(5) Uani 1 1 d . . .
C8 C 0.2286(4) -0.1222(6) 0.69522(8) 0.0177(5) Uani 1 1 d . . .
H8 H 0.1082 -0.2295 0.7039 0.021 Uiso 1 1 calc R . .
C9 C 0.4318(4) -0.1434(6) 0.71758(9) 0.0189(5) Uani 1 1 d . . .
H9 H 0.4695 -0.2670 0.7443 0.023 Uiso 1 1 calc R . .

loop_
_atom_site_aniso_label
_atom_site_aniso_U_11
_atom_site_aniso_U_22
_atom_site_aniso_U_33
_atom_site_aniso_U_23
_atom_site_aniso_U_13
_atom_site_aniso_U_12
S1 0.0128(3) 0.0159(3) 0.0160(3) 0.0026(2) -0.0004(2) 0.0002(2)
S2 0.0129(3) 0.0176(4) 0.0204(3) 0.0042(2) 0.0014(2) 0.0002(2)
S3 0.0170(3) 0.0205(4) 0.0159(3) 0.0039(2) -0.0014(2) 0.0018(3)
C1 0.0171(11) 0.0174(14) 0.0153(11) -0.0006(10) -0.0021(9) 0.0040(10)
C2 0.0141(11) 0.0131(13) 0.0160(11) -0.0012(10) -0.0001(9) 0.0022(10)
C3 0.0154(11) 0.0136(13) 0.0151(11) -0.0015(9) -0.0012(9) 0.0028(10)
C4 0.0155(12) 0.0128(13) 0.0172(12) -0.0011(10) 0.0016(9) 0.0009(10)
C5 0.0146(11) 0.0149(13) 0.0139(11) -0.0003(10) 0.0016(9) 0.0016(10)
C6 0.0170(12) 0.0131(13) 0.0154(11) 0.0005(10) 0.0000(9) 0.0013(10)
C7 0.0149(11) 0.0118(13) 0.0167(11) -0.0002(9) 0.0027(9) 0.0019(9)
C8 0.0205(13) 0.0152(14) 0.0179(12) 0.0021(10) 0.0051(10) 0.0006(10)
C9 0.0235(13) 0.0169(14) 0.0164(12) 0.0035(10) 0.0029(10) 0.0021(11)

loop_
_atom_type_symbol
_atom_type_description
_atom_type_scat_dispersion_real
_atom_type_scat_dispersion_imag
_atom_type_scat_source
C C 0.0033 0.0016 'International Tables Vol C Tables 4.2.6.8 and 6.1.1.4'
H H 0.0000 0.0000 'International Tables Vol C Tables 4.2.6.8 and 6.1.1.4'
S S 0.1246 0.1234 'International Tables Vol C Tables 4.2.6.8 and 6.1.1.4'

loop_
_geom_angle_atom_site_label_1
_geom_angle_atom_site_label_2
_geom_angle_atom_site_label_3
_geom_angle
_geom_angle_site_symmetry_1
_geom_angle_site_symmetry_3
_geom_angle_publ_flag
C5 S1 C2 91.43(12) . . ?
C7 S2 C4 90.52(12) . . ?
C6 S3 C9 91.19(12) . . ?
C1 C1 C2 126.1(3) 3_676 . ?
C1 C1 H1 117.0 3_676 . ?
C2 C1 H1 117.0 . . ?
C3 C2 C1 126.4(2) . . ?
C3 C2 S1 111.73(18) . . ?
C1 C2 S1 121.91(18) . . ?
C2 C3 C4 112.3(2) . . ?
C2 C3 H3 123.8 . . ?
C4 C3 H3 123.8 . . ?
C5 C4 C3 113.6(2) . . ?
C5 C4 S2 112.63(18) . . ?
C3 C4 S2 133.78(19) . . ?
C4 C5 C6 112.0(2) . . ?
C4 C5 S1 110.90(18) . . ?
C6 C5 S1 137.07(19) . . ?
C7 C6 C5 112.2(2) . . ?
C7 C6 S3 110.71(18) . . ?
C5 C6 S3 137.1(2) . . ?
C6 C7 C8 113.5(2) . . ?
C6 C7 S2 112.65(18) . . ?
C8 C7 S2 133.89(19) . . ?
C9 C8 C7 111.1(2) . . ?
C9 C8 H8 124.4 . . ?
C7 C8 H8 124.4 . . ?
C8 C9 S3 113.5(2) . . ?
C8 C9 H9 123.2 . . ?
S3 C9 H9 123.2 . . ?

loop_
_geom_bond_atom_site_label_1
_geom_bond_atom_site_label_2
_geom_bond_distance
_geom_bond_site_symmetry_2
_geom_bond_publ_flag
S1 C5 1.723(3) . ?
S1 C2 1.746(2) . ?
S2 C7 1.732(2) . ?
S2 C4 1.737(3) . ?
S3 C6 1.721(2) . ?
S3 C9 1.726(3) . ?
C1 C1 1.344(5) 3_676 ?
C1 C2 1.443(3) . ?
C1 H1 0.9500 . ?
C2 C3 1.368(3) . ?
C3 C4 1.407(3) . ?
C3 H3 0.9500 . ?
C4 C5 1.388(3) . ?
C5 C6 1.420(3) . ?
C6 C7 1.389(3) . ?
C7 C8 1.422(3) . ?
C8 C9 1.353(3) . ?
C8 H8 0.9500 . ?
C9 H9 0.9500 . ?

loop_
_geom_torsion_atom_site_label_1
_geom_torsion_atom_site_label_2
_geom_torsion_atom_site_label_3
_geom_torsion_atom_site_label_4
_geom_torsion
_geom_torsion_site_symmetry_1
_geom_torsion_site_symmetry_2
_geom_torsion_site_symmetry_3
_geom_torsion_site_symmetry_4
_geom_torsion_publ_flag
C1 C1 C2 C3 179.1(3) 3_676 . . . ?
C1 C1 C2 S1 -1.6(5) 3_676 . . . ?
C5 S1 C2 C3 0.4(2) . . . . ?
C5 S1 C2 C1 -179.0(2) . . . . ?
C1 C2 C3 C4 178.7(2) . . . . ?
S1 C2 C3 C4 -0.6(3) . . . . ?
C2 C3 C4 C5 0.6(3) . . . . ?
C2 C3 C4 S2 -178.5(2) . . . . ?
C7 S2 C4 C5 -0.2(2) . . . . ?
C7 S2 C4 C3 178.9(3) . . . . ?
C3 C4 C5 C6 -179.9(2) . . . . ?
S2 C4 C5 C6 -0.6(3) . . . . ?
C3 C4 C5 S1 -0.2(3) . . . . ?
S2 C4 C5 S1 179.00(13) . . . . ?
C2 S1 C5 C4 -0.10(19) . . . . ?
C2 S1 C5 C6 179.4(3) . . . . ?
C4 C5 C6 C7 1.4(3) . . . . ?
S1 C5 C6 C7 -178.1(2) . . . . ?
C4 C5 C6 S3 -178.3(2) . . . . ?
S1 C5 C6 S3 2.2(5) . . . . ?
C9 S3 C6 C7 1.1(2) . . . . ?
C9 S3 C6 C5 -179.2(3) . . . . ?
C5 C6 C7 C8 178.4(2) . . . . ?
S3 C6 C7 C8 -1.9(3) . . . . ?
C5 C6 C7 S2 -1.5(3) . . . . ?
S3 C6 C7 S2 178.28(12) . . . . ?
C4 S2 C7 C6 1.0(2) . . . . ?
C4 S2 C7 C8 -178.9(3) . . . . ?
C6 C7 C8 C9 1.8(3) . . . . ?
S2 C7 C8 C9 -178.3(2) . . . . ?
C7 C8 C9 S3 -1.0(3) . . . . ?
C6 S3 C9 C8 -0.1(2) . . . . ?
